data_2243662
loop_
_publ_author_name
'Sapayev, F. A.'
'Okmanov, R. Ya.'
'Kholikov, T. S.'
'Tadjimukhamedov, Kh. S.'
'Tashkhodjaev, B.'

_publ_section_title
;
 Crystal structures of 2-amino-2-oxoethyl 4-bromobenzoate,
 2-amino-2-oxoethyl 4-nitrobenzoate and 2-amino-2-oxoethyl 4-aminobenzoate
 monohydrate
;
_journal_issue 12
_journal_name_full 'Acta Crystallographica Section E'
_journal_page_first 1805
_journal_page_last 1809
_journal_paper_doi 10.1107/S2056989020014371
_journal_volume 76
_journal_year 2020
_chemical_formula_iupac 'C9 H10 N2 O3, H2 O'
_chemical_formula_moiety 'C9 H10 N2 O3, H2 O'
_chemical_formula_sum 'C9 H12 N2 O4'
_chemical_formula_weight 212.21
_chemical_name_common
;
2-(4-Aminobenzoyloxy)acetamide monohydrate
4-Aminobenzoic acid carbamoylmethyl ester monohydrate
;
_chemical_name_systematic
;
2-Amino-2-oxoethyl 4-aminobenzoate monohydrate
;
_space_group_crystal_system monoclinic
_space_group_IT_number 14
_space_group_name_Hall '-P 2yn'
_space_group_name_H-M_alt 'P 1 21/n 1'
_atom_sites_solution_hydrogens mixed
_atom_sites_solution_primary direct
_atom_sites_solution_secondary difmap
_audit_creation_method SHELXL-2014/8
_cell_angle_alpha 90
_cell_angle_beta 90.10(3)
_cell_angle_gamma 90
_cell_formula_units_Z 4
_cell_length_a 8.2431(16)
_cell_length_b 4.8088(10)
_cell_length_c 26.754(5)
_cell_measurement_reflns_used 927
_cell_measurement_temperature 291(2)
_cell_measurement_theta_max 71.4440
_cell_measurement_theta_min 5.6230
_cell_volume 1060.5(4)
_computing_cell_refinement
;
CrysAlis PRO (Rigaku OD, 2018)
;
_computing_data_collection
;
CrysAlis PRO (Rigaku OD, 2018)
;
_computing_data_reduction
;
CrysAlis PRO (Rigaku OD, 2018)
;
_computing_molecular_graphics
;
XP in SHELXTL (Sheldrick, 2008)
;
_computing_publication_material
;
SHELXTL (Sheldrick, 2008), PLATON (Spek, 2020)
and publCIF (Westrip, 2010)'
;
_computing_structure_refinement
;
<i>SHELXL2014/8</i> (Sheldrick, 2015)
;
_computing_structure_solution
;
SHELXS7 (Sheldrick, 2008)
;
_diffrn_ambient_temperature 291(2)
_diffrn_detector_area_resol_mean 10.2576
_diffrn_measured_fraction_theta_full 1.000
_diffrn_measured_fraction_theta_max 0.982
_diffrn_measurement_device 'four-circle diffractometer'
_diffrn_measurement_device_type 'Oxford Diffraction Xcalibur, Ruby'
_diffrn_measurement_method '\w scans'
_diffrn_radiation_monochromator graphite
_diffrn_radiation_type CuK\a
_diffrn_radiation_wavelength 1.54184
_diffrn_reflns_av_R_equivalents 0.0548
_diffrn_reflns_av_unetI/netI 0.0548
_diffrn_reflns_limit_h_max 10
_diffrn_reflns_limit_h_min -10
_diffrn_reflns_limit_k_max 5
_diffrn_reflns_limit_k_min -4
_diffrn_reflns_limit_l_max 33
_diffrn_reflns_limit_l_min -32
_diffrn_reflns_number 6444
_diffrn_reflns_theta_full 67.684
_diffrn_reflns_theta_max 76.081
_diffrn_reflns_theta_min 3.304
_diffrn_source 'Enhance (Cu) X-ray Source'
_exptl_absorpt_coefficient_mu 0.897
_exptl_absorpt_correction_T_max 0.85887
_exptl_absorpt_correction_T_min 0.77811
_exptl_absorpt_correction_type multi-scan
_exptl_absorpt_process_details
;
(SADABS; Bruker, 2008)
;
_exptl_crystal_colour colorless
_exptl_crystal_density_diffrn 1.329
_exptl_crystal_description prismatic
_exptl_crystal_F_000 448
_exptl_crystal_size_max 0.28
_exptl_crystal_size_mid 0.24
_exptl_crystal_size_min 0.17
_refine_diff_density_max 0.161
_refine_diff_density_min -0.239
_refine_ls_extinction_method none
_refine_ls_goodness_of_fit_ref 0.994
_refine_ls_hydrogen_treatment mixed
_refine_ls_matrix_type full
_refine_ls_number_parameters 160
_refine_ls_number_reflns 2165
_refine_ls_number_restraints 0
_refine_ls_restrained_S_all 0.994
_refine_ls_R_factor_all 0.1105
_refine_ls_R_factor_gt 0.0530
_refine_ls_shift/su_max 0.000
_refine_ls_shift/su_mean 0.000
_refine_ls_structure_factor_coef Fsqd
_refine_ls_weighting_details 'w=1/[\s^2^(Fo^2^)+(0.0550P)^2^] where P=(Fo^2^+2Fc^2^)/3'
_refine_ls_weighting_scheme calc
_refine_ls_wR_factor_gt 0.1149
_refine_ls_wR_factor_ref 0.1496
_reflns_number_gt 1129
_reflns_number_total 2165
_reflns_threshold_expression 'I > 2\s(I)'
_cod_data_source_file mw2171sup1.cif
_cod_data_source_block III
_cod_original_sg_symbol_H-M 'P 21/n'
_cod_database_code 2243662
_shelx_space_group_comment
;
The symmetry employed for this shelxl refinement is uniquely defined
by the following loop, which should always be used as a source of
symmetry information in preference to the above space-group names.
They are only intended as comments.
;

loop_
_space_group_symop_operation_xyz
'x, y, z'
'-x+1/2, y+1/2, -z+1/2'
'-x, -y, -z'
'x-1/2, -y-1/2, z-1/2'

loop_
_atom_site_type_symbol
_atom_site_label
_atom_site_fract_x
_atom_site_fract_y
_atom_site_fract_z
_atom_site_U_iso_or_equiv
_atom_site_adp_type
_atom_site_calc_flag
_atom_site_occupancy
_atom_site_disorder_assembly
_atom_site_disorder_group
O O1 0.4903(2) 0.0764(5) 0.65718(8) 0.0717(6) Uani d 1 . .
O O2 0.3607(2) 0.3784(4) 0.60830(7) 0.0589(5) Uani d 1 . .
O O3 0.6302(2) 0.8021(4) 0.53839(9) 0.0729(6) Uani d 1 . .
N N1 0.3578(3) 0.7857(6) 0.54142(11) 0.0633(7) Uani d 1 . .
N N2 -0.2461(3) -0.2041(6) 0.70993(11) 0.0691(8) Uani d 1 . .
C C1 0.2029(3) 0.0794(5) 0.65846(10) 0.0496(6) Uani d 1 . .
C C2 0.0592(3) 0.1846(6) 0.63861(11) 0.0626(8) Uani d 1 . .
H H2A 0.0631 0.3213 0.6141 0.075 Uiso calc 1 . .
C C3 -0.0884(3) 0.0879(6) 0.65503(11) 0.0641(8) Uani d 1 . .
H H3A -0.1833 0.1587 0.6411 0.077 Uiso calc 1 . .
C C4 -0.0982(3) -0.1143(6) 0.69216(10) 0.0540(7) Uani d 1 . .
C C5 0.0452(3) -0.2176(6) 0.71203(11) 0.0592(7) Uani d 1 . .
H H5A 0.0413 -0.3527 0.7369 0.071 Uiso calc 1 . .
C C6 0.1923(3) -0.1237(6) 0.69558(11) 0.0583(7) Uani d 1 . .
H H6A 0.2869 -0.1963 0.7094 0.070 Uiso calc 1 . .
C C7 0.3628(3) 0.1724(6) 0.64262(10) 0.0531(7) Uani d 1 . .
C C8 0.5179(3) 0.4682(6) 0.59167(11) 0.0598(7) Uani d 1 . .
H H8A 0.5748 0.3129 0.5766 0.072 Uiso calc 1 . .
H H8B 0.5809 0.5319 0.6201 0.072 Uiso calc 1 . .
C C9 0.5026(3) 0.6994(6) 0.55425(10) 0.0549(7) Uani d 1 . .
O O1W 0.9804(4) 0.7452(7) 0.52690(16) 0.1083(11) Uani d 1 . .
H H1 0.348(4) 0.917(8) 0.5195(15) 0.107(14) Uiso d 1 . .
H H2 0.264(4) 0.697(7) 0.5524(12) 0.088(11) Uiso d 1 . .
H H3 -0.337(4) -0.147(6) 0.6897(12) 0.078(10) Uiso d 1 . .
H H4 -0.253(4) -0.365(8) 0.7275(15) 0.108(14) Uiso d 1 . .
H H1W 0.887(5) 0.743(8) 0.5326(16) 0.100(16) Uiso d 1 . .
H H2W 0.939(13) 0.731(19) 0.495(3) 0.35(6) Uiso d 1 . .

loop_
_atom_site_aniso_label
_atom_site_aniso_U_11
_atom_site_aniso_U_22
_atom_site_aniso_U_33
_atom_site_aniso_U_12
_atom_site_aniso_U_13
_atom_site_aniso_U_23
O1 0.0530(12) 0.0881(16) 0.0740(14) 0.0039(11) 0.0000(10) 0.0249(12)
O2 0.0543(11) 0.0566(11) 0.0659(12) 0.0019(9) 0.0084(9) 0.0131(9)
O3 0.0613(13) 0.0704(14) 0.0872(15) -0.0025(11) 0.0146(11) 0.0193(12)
N1 0.0587(16) 0.0643(17) 0.0669(17) -0.0031(13) 0.0020(13) 0.0124(13)
N2 0.0517(15) 0.0773(19) 0.0784(19) -0.0002(14) 0.0039(13) 0.0163(15)
C1 0.0502(15) 0.0501(15) 0.0487(14) 0.0018(12) 0.0004(11) 0.0015(12)
C2 0.0592(17) 0.0656(19) 0.0632(18) 0.0069(14) 0.0038(14) 0.0195(15)
C3 0.0530(17) 0.069(2) 0.0699(19) 0.0072(14) -0.0018(14) 0.0149(15)
C4 0.0531(16) 0.0515(15) 0.0572(16) 0.0022(13) 0.0046(13) 0.0000(13)
C5 0.0612(18) 0.0587(17) 0.0577(17) 0.0028(14) 0.0018(14) 0.0136(13)
C6 0.0532(16) 0.0612(17) 0.0603(17) 0.0052(14) -0.0049(13) 0.0077(14)
C7 0.0569(16) 0.0541(16) 0.0483(14) 0.0035(13) 0.0044(12) -0.0002(12)
C8 0.0555(17) 0.0547(17) 0.0694(19) 0.0013(13) 0.0076(14) 0.0014(14)
C9 0.0591(17) 0.0485(15) 0.0571(16) -0.0005(13) 0.0087(13) -0.0012(13)
O1W 0.0720(19) 0.112(2) 0.141(3) -0.0013(17) 0.0223(19) -0.017(2)

loop_
_atom_type_symbol
_atom_type_description
_atom_type_scat_dispersion_real
_atom_type_scat_dispersion_imag
_atom_type_scat_source
C C 0.0181 0.0091 'International Tables Vol C Tables 4.2.6.8 and 6.1.1.4'
H H 0.0000 0.0000 'International Tables Vol C Tables 4.2.6.8 and 6.1.1.4'
N N 0.0311 0.0180 'International Tables Vol C Tables 4.2.6.8 and 6.1.1.4'
O O 0.0492 0.0322 'International Tables Vol C Tables 4.2.6.8 and 6.1.1.4'

loop_
_geom_angle_atom_site_label_1
_geom_angle_atom_site_label_2
_geom_angle_atom_site_label_3
_geom_angle_site_symmetry_1
_geom_angle_site_symmetry_3
_geom_angle
_geom_angle_publ_flag
C7 O2 C8 . . 114.9(2) ?
C9 N1 H1 . . 120(2) ?
C9 N1 H2 . . 122(2) ?
H1 N1 H2 . . 118(3) ?
C4 N2 H3 . . 113.9(19) ?
C4 N2 H4 . . 120(2) ?
H3 N2 H4 . . 119(3) ?
C2 C1 C6 . . 118.1(2) ?
C2 C1 C7 . . 123.2(2) ?
C6 C1 C7 . . 118.7(2) ?
C3 C2 C1 . . 120.5(3) ?
C3 C2 H2A . . 119.7 ?
C1 C2 H2A . . 119.7 ?
C2 C3 C4 . . 121.1(3) ?
C2 C3 H3A . . 119.5 ?
C4 C3 H3A . . 119.5 ?
N2 C4 C5 . . 120.6(3) ?
N2 C4 C3 . . 121.1(3) ?
C5 C4 C3 . . 118.2(3) ?
C6 C5 C4 . . 120.9(3) ?
C6 C5 H5A . . 119.5 ?
C4 C5 H5A . . 119.5 ?
C5 C6 C1 . . 121.1(3) ?
C5 C6 H6A . . 119.4 ?
C1 C6 H6A . . 119.4 ?
O1 C7 O2 . . 120.5(3) ?
O1 C7 C1 . . 125.1(3) ?
O2 C7 C1 . . 114.4(2) ?
O2 C8 C9 . . 110.8(2) ?
O2 C8 H8A . . 109.5 ?
C9 C8 H8A . . 109.5 ?
O2 C8 H8B . . 109.5 ?
C9 C8 H8B . . 109.5 ?
H8A C8 H8B . . 108.1 ?
O3 C9 N1 1 . 124.0(3) ?
O3 C9 N1 . . 124.0(3) ?
O3 C9 C8 1 . 117.0(3) ?
O3 C9 C8 . . 117.0(3) ?
N1 C9 C8 . . 119.0(3) ?
H1W O1W H2W . . 79(7) ?

loop_
_geom_bond_atom_site_label_1
_geom_bond_atom_site_label_2
_geom_bond_site_symmetry_2
_geom_bond_distance
_geom_bond_publ_flag
O1 C7 . 1.212(3) ?
O2 C7 . 1.351(3) ?
O2 C8 . 1.437(3) ?
O3 O3 1 0.000(7) ?
O3 C9 . 1.238(3) ?
N1 C9 . 1.309(4) ?
N1 H1 . 0.87(4) ?
N1 H2 . 0.93(4) ?
N2 C4 . 1.378(4) ?
N2 H3 . 0.96(3) ?
N2 H4 . 0.91(4) ?
C1 C2 . 1.393(4) ?
C1 C6 . 1.396(4) ?
C1 C7 . 1.455(4) ?
C2 C3 . 1.376(4) ?
C2 H2A . 0.9300 ?
C3 C4 . 1.393(4) ?
C3 H3A . 0.9300 ?
C4 C5 . 1.388(4) ?
C5 C6 . 1.368(4) ?
C5 H5A . 0.9300 ?
C6 H6A . 0.9300 ?
C8 C9 . 1.501(4) ?
C8 H8A . 0.9700 ?
C8 H8B . 0.9700 ?
C9 O3 1 1.238(3) ?
O1W H1W . 0.78(4) ?
O1W H2W . 0.91(9) ?

loop_
_geom_hbond_atom_site_label_D
_geom_hbond_atom_site_label_H
_geom_hbond_atom_site_label_A
_geom_hbond_site_symmetry_A
_geom_hbond_distance_DH
_geom_hbond_distance_HA
_geom_hbond_distance_DA
_geom_hbond_angle_DHA
_geom_hbond_publ_flag
N1 H1 O3 3_676 0.87(4) 2.06(4) 2.915(3) 168 y
N2 H3 O1 1_455 0.96(3) 1.98(3) 2.919(4) 163 y
O1W H1W O3 1_555 0.78(4) 2.14(4) 2.916(4) 169(4) y
O1W H2W O1W 3_766 0.91(9) 2.46(9) 2.782(7) 101 y

loop_
_geom_torsion_atom_site_label_1
_geom_torsion_atom_site_label_2
_geom_torsion_atom_site_label_3
_geom_torsion_atom_site_label_4
_geom_torsion_site_symmetry_1
_geom_torsion_site_symmetry_2
_geom_torsion_site_symmetry_3
_geom_torsion_site_symmetry_4
_geom_torsion
_geom_torsion_publ_flag
C6 C1 C2 C3 . . . . -0.6(5) ?
C7 C1 C2 C3 . . . . 179.9(3) ?
C1 C2 C3 C4 . . . . 0.8(5) ?
C2 C3 C4 N2 . . . . 177.6(3) ?
C2 C3 C4 C5 . . . . -0.4(5) ?
N2 C4 C5 C6 . . . . -178.1(3) ?
C3 C4 C5 C6 . . . . 0.0(4) ?
C4 C5 C6 C1 . . . . 0.2(5) ?
C2 C1 C6 C5 . . . . 0.1(4) ?
C7 C1 C6 C5 . . . . 179.7(3) ?
C8 O2 C7 O1 . . . . -0.1(4) ?
C8 O2 C7 C1 . . . . -178.9(2) y
C2 C1 C7 O1 . . . . -176.2(3) ?
C6 C1 C7 O1 . . . . 4.3(4) ?
C2 C1 C7 O2 . . . . 2.5(4) ?
C6 C1 C7 O2 . . . . -177.0(2) y
C7 O2 C8 C9 . . . . -179.2(2) y
O2 C8 C9 O3 . . . . 177.4(2) y
O2 C8 C9 N1 . . . . -0.6(4) ?

_cod_database_fobs_code 2243662
